data_1532324
loop_
_publ_author_name
'Udovenko, A.A.'
'Maslenikova, I.G.'
'Laptash, N.M.'

_publ_section_title
;
 Orientation disorder in ammonium elpasolites. Crystal structures of(N
 H4)3 Al F6, (N H4)3 Ti O F5 and (N H4)3 Fe F6
;
_journal_name_full 'Journal of Fluorine Chemistry'
_journal_page_first 5
_journal_page_last 15
_journal_volume 124
_journal_year 2003
_chemical_formula_sum 'F6 Fe H12 N3'
_chemical_name_systematic '(N H4)3 (Fe F6)'
_space_group_IT_number 19
_symmetry_space_group_name_Hall 'P 2ac 2ab'
_symmetry_space_group_name_H-M 'P 21 21 21'
_cell_angle_alpha 90
_cell_angle_beta 90
_cell_angle_gamma 90
_cell_formula_units_Z 4
_cell_length_a 9.1104
_cell_length_b 9.1104
_cell_length_c 9.1104
_cell_volume 756.158
_citation_journal_id_ASTM JFLCAR
_cod_data_source_file Udovenko_JFLCAR_2003_1647.cif
_cod_data_source_block H12F6Fe1N3
_cod_original_cell_volume 756.1577
_cod_original_formula_sum 'H12 F6 Fe1 N3'
_cod_database_code 1532324

loop_
_symmetry_equiv_pos_as_xyz
x,y,z
-x+1/2,-y,z+1/2
x+1/2,-y+1/2,-z
-x,y+1/2,-z+1/2

loop_
_atom_site_label
_atom_site_type_symbol
_atom_site_fract_x
_atom_site_fract_y
_atom_site_fract_z
_atom_site_occupancy
_atom_site_U_iso_or_equiv
Fe1 Fe+3 0 0 0 1 0.0
H4 H+1 0.306 0.194 0.306 1 0.0
N3 N-3 0.5 0.5 0.5 1 0.0
N1 N-3 0.25 0.25 0.25 1 0.0
H7 H+1 0.306 0.306 0.694 1 0.0
H11 H+1 0.444 0.556 0.556 1 0.0
H2 H+1 0.194 0.306 0.306 1 0.0
F4 F-1 0.203 -0.023 -0.042 1 0.0
F6 F-1 -0.023 0.042 -0.203 1 0.0
H6 H+1 0.194 0.306 0.806 1 0.0
F1 F-1 0.023 0.203 0.042 1 0.0
H9 H+1 0.556 0.444 0.556 1 0.0
H12 H+1 0.556 0.556 0.444 1 0.0
F3 F-1 -0.203 0.023 0.042 1 0.0
F5 F-1 0.023 -0.042 0.203 1 0.0
H5 H+1 0.194 0.194 0.694 1 0.0
H1 H+1 0.194 0.194 0.194 1 0.0
F2 F-1 -0.023 -0.203 -0.042 1 0.0
H3 H+1 0.306 0.306 0.194 1 0.0
N2 N-3 0.25 0.25 0.75 1 0.0
H10 H+1 0.444 0.444 0.444 1 0.0
H8 H+1 0.306 0.194 0.806 1 0.0
